data_7047039
loop_
_publ_author_name
'Pliquett, Jacques'
'Amor, Souheila'
'Ponce-Vargas, Miguel'
'Laly, Myriam'
'Racoeur, Cindy'
'Rousselin, Yoann'
'Denat, Franck'
'Betta\"ieb, Ali'
'Fleurat-Lessard, Paul'
'Paul, Catherine'
'Goze, Christine'
'Bodio, Ewen'

_publ_section_title
;
 Design of a multifunctionalizable BODIPY platform for the facile
 elaboration of a large series of gold(i)-based optical theranostics.
;
_journal_issue 32
_journal_name_full 'Dalton transactions (Cambridge, England : 2003)'
_journal_page_first 11203
_journal_page_last 11218
_journal_paper_doi 10.1039/c8dt02364f
_journal_volume 47
_journal_year 2018
_chemical_formula_moiety '4(C30 H23 Au B Cl3 F2 N3 O P), 7(C H2 Cl2)'
_chemical_formula_sum 'C127 H106 Au4 B4 Cl26 F8 N12 O4 P4'
_chemical_formula_weight 3892.92
_space_group_crystal_system orthorhombic
_space_group_IT_number 61
_space_group_name_Hall '-P 2ac 2ab'
_space_group_name_H-M_alt 'P b c a'
_symmetry_space_group_name_Hall '-P 2ac 2ab'
_symmetry_space_group_name_H-M 'P b c a'
_atom_sites_solution_hydrogens geom
_atom_sites_solution_primary dual
_audit_creation_date 2018-02-26
_audit_creation_method
;
Olex2 1.2
(compiled Aug 10 2017 17:28:52 for OlexSys, GUI svn.r5381)
;
_audit_update_record
;
2018-02-26 deposited with the CCDC.
2018-07-11 downloaded from the CCDC.
;
_cell_angle_alpha 90
_cell_angle_beta 90
_cell_angle_gamma 90
_cell_formula_units_Z 2
_cell_length_a 25.643(4)
_cell_length_b 9.4006(16)
_cell_length_c 30.308(5)
_cell_measurement_reflns_used 9817
_cell_measurement_temperature 115(1)
_cell_measurement_theta_max 25.30
_cell_measurement_theta_min 2.69
_cell_volume 7306(2)
_computing_cell_refinement 'SAINT V8.38A (Bruker, 2016)'
_computing_data_collection 'APEX3 (Bruker, 2015)'
_computing_data_reduction 'SAINT V8.38A (Bruker, 2016)'
_computing_molecular_graphics 'Olex2 (Dolomanov et al., 2009)'
_computing_publication_material 'Olex2 (Dolomanov et al., 2009)'
_computing_structure_refinement 'ShelXL (Sheldrick, 2015)'
_computing_structure_solution 'ShelXT (Sheldrick, 2015)'
_diffrn_ambient_temperature 115(1)
_diffrn_detector 'CCD Plate'
_diffrn_detector_area_resol_mean '512 x 512'
_diffrn_detector_type APEX2
_diffrn_measured_fraction_theta_full 0.999
_diffrn_measured_fraction_theta_max 0.999
_diffrn_measurement_device '\k-geometry diffractometer'
_diffrn_measurement_device_type 'Nonius Kappa Apex II'
_diffrn_measurement_method '\f and \w scans''
_diffrn_radiation_collimation '0.6 mm'
_diffrn_radiation_monochromator graphite
_diffrn_radiation_probe x-ray
_diffrn_radiation_type MoK\a
_diffrn_radiation_wavelength 0.71073
_diffrn_reflns_av_R_equivalents 0.0918
_diffrn_reflns_av_unetI/netI 0.0282
_diffrn_reflns_Laue_measured_fraction_full 0.999
_diffrn_reflns_Laue_measured_fraction_max 0.999
_diffrn_reflns_limit_h_max 30
_diffrn_reflns_limit_h_min -30
_diffrn_reflns_limit_k_max 9
_diffrn_reflns_limit_k_min -11
_diffrn_reflns_limit_l_max 36
_diffrn_reflns_limit_l_min -36
_diffrn_reflns_number 151102
_diffrn_reflns_point_group_measured_fraction_full 0.999
_diffrn_reflns_point_group_measured_fraction_max 0.999
_diffrn_reflns_theta_full 25.000
_diffrn_reflns_theta_max 25.000
_diffrn_reflns_theta_min 2.671
_diffrn_source 'X-ray tube'
_diffrn_source_target Mo
_diffrn_source_type 'Siemens KFF Mo 2K-180'
_diffrn_standards_number 0
_exptl_absorpt_coefficient_mu 4.588
_exptl_absorpt_correction_T_max 0.0206
_exptl_absorpt_correction_T_min 0.0041
_exptl_absorpt_correction_type multi-scan
_exptl_absorpt_process_details
'SADABS-2016/2 (Bruker,2016/2) was used for absorption correction. wR2(int) was 0.1173 before and 0.0831 after correction. The Ratio of minimum to maximum transmission is 0.1990. The \l/2 correction factor is Not present.'
_exptl_crystal_colour 'clear light pink'
_exptl_crystal_colour_lustre clear
_exptl_crystal_colour_modifier light
_exptl_crystal_colour_primary pink
_exptl_crystal_density_diffrn 1.770
_exptl_crystal_description plate
_exptl_crystal_F_000 3788
_exptl_crystal_recrystallization_method 'The material was recrystallised from DCM by slow evaporation'
_exptl_crystal_size_max 0.514
_exptl_crystal_size_mid 0.133
_exptl_crystal_size_min 0.052
_refine_diff_density_max 2.462
_refine_diff_density_min -2.994
_refine_diff_density_rms 0.187
_refine_ls_extinction_method none
_refine_ls_goodness_of_fit_ref 1.168
_refine_ls_hydrogen_treatment constr
_refine_ls_matrix_type full
_refine_ls_number_parameters 415
_refine_ls_number_reflns 6424
_refine_ls_number_restraints 0
_refine_ls_restrained_S_all 1.168
_refine_ls_R_factor_all 0.0907
_refine_ls_R_factor_gt 0.0732
_refine_ls_shift/su_max 0.001
_refine_ls_shift/su_mean 0.000
_refine_ls_structure_factor_coef Fsqd
_refine_ls_weighting_details 'w=1/[\s^2^(Fo^2^)+(0.0708P)^2^+109.1139P] where P=(Fo^2^+2Fc^2^)/3'
_refine_ls_weighting_scheme calc
_refine_ls_wR_factor_gt 0.1845
_refine_ls_wR_factor_ref 0.1979
_reflns_Friedel_coverage 0.000
_reflns_number_gt 4993
_reflns_number_total 6424
_reflns_threshold_expression 'I > 2\s(I)'
_cod_data_source_file c8dt02364f2.cif
_cod_data_source_block BODI_Au_10
_cod_depositor_comments 'Adding full bibliography for 7047037--7047040.cif.'
_cod_database_code 7047039
_publcif_datablock.id {7c71fb3b-cfad-43cb-a09a-58e3eeb00ed0}

_shelx_shelxl_version_number 2018/1
_shelx_space_group_comment
;
The symmetry employed for this shelxl refinement is uniquely defined
by the following loop, which should always be used as a source of
symmetry information in preference to the above space-group names.
They are only intended as comments.
;
_shelx_estimated_absorpt_t_max 0.796
_shelx_estimated_absorpt_t_min 0.201
_olex2_refinement_description
;
1. Fixed Uiso
 At 1.2 times of:
  All C(H) groups, All C(H,H) groups, All N(H) groups
2. Uiso/Uaniso restraints and constraints
Uanis(C32) = Uanis(Cl6) = Uanis(Cl7)
3. Others
 Fixed Sof: Cl6(0.75) Cl7(0.75) C32(0.75) H32A(0.75) H32B(0.75)
4.a Free rotating group:
 Cl4(Cl5,C31), Cl6(Cl7,C32)
4.b Secondary CH2 refined with riding coordinates:
 C17(H17A,H17B), C18(H18A,H18B), C31(H31A,H31B), C32(H32A,H32B)
4.c Aromatic/amide H refined with riding coordinates:
 N3(H3), C2(H2), C3(H3A), C7(H7), C8(H8), C11(H11), C12(H12), C14(H14),
 C15(H15), C20(H20), C21(H21), C22(H22), C23(H23), C24(H24), C26(H26), C27(H27),
  C28(H28), C29(H29), C30(H30)
;
_olex2_diffrn_ambient_temperature_device 'Oxford Cryosystems'
_olex2_exptl_crystal_mounting_method 'The crystal was mounted on a MITIGEN holder oil'
_olex2_submission_special_instructions 'No special instructions were received'

loop_
_space_group_symop_operation_xyz
'x, y, z'
'-x+1/2, -y, z+1/2'
'-x, y+1/2, -z+1/2'
'x+1/2, -y+1/2, -z'
'-x, -y, -z'
'x-1/2, y, -z-1/2'
'x, -y-1/2, z-1/2'
'-x-1/2, y-1/2, z'

loop_
_atom_site_label
_atom_site_type_symbol
_atom_site_fract_x
_atom_site_fract_y
_atom_site_fract_z
_atom_site_U_iso_or_equiv
_atom_site_adp_type
_atom_site_occupancy
_atom_site_site_symmetry_order
_atom_site_calc_flag
_atom_site_refinement_flags_posn
_atom_site_refinement_flags_occupancy
_atom_site_disorder_assembly
_atom_site_disorder_group
Au Au 0.64461(2) 0.37496(5) 0.29590(2) 0.04659(19) Uani 1 1 d . . . .
Cl1 Cl 0.77505(16) 0.2732(4) 0.60521(10) 0.0722(10) Uani 1 1 d . . . .
Cl2 Cl 0.9581(2) 0.6483(6) 0.56025(13) 0.1044(18) Uani 1 1 d . . . .
Cl3 Cl 0.65268(15) 0.3833(3) 0.37122(9) 0.0566(8) Uani 1 1 d . . . .
P1 P 0.63431(13) 0.3786(3) 0.22260(10) 0.0448(7) Uani 1 1 d . . . .
F1 F 0.8431(3) 0.5431(8) 0.5789(2) 0.062(2) Uani 1 1 d . . . .
F2 F 0.8942(3) 0.3478(8) 0.5689(2) 0.063(2) Uani 1 1 d . . . .
O1 O 0.7799(4) 0.2016(9) 0.2558(3) 0.056(2) Uani 1 1 d . . . .
N1 N 0.8141(4) 0.3627(11) 0.5285(3) 0.050(2) Uani 1 1 d . . . .
N2 N 0.8881(5) 0.5202(12) 0.5092(3) 0.057(3) Uani 1 1 d . . . .
N3 N 0.7583(4) 0.4313(10) 0.2452(3) 0.043(2) Uani 1 1 d . . . .
H3 H 0.755987 0.517087 0.256645 0.052 Uiso 1 1 calc R . . .
C1 C 0.7749(6) 0.2941(15) 0.5493(4) 0.065(4) Uani 1 1 d . . . .
C2 C 0.7382(6) 0.2398(17) 0.5202(4) 0.070(4) Uani 1 1 d . . . .
H2 H 0.708028 0.186047 0.527340 0.084 Uiso 1 1 calc R . . .
C3 C 0.7547(6) 0.2799(15) 0.4785(4) 0.061(4) Uani 1 1 d . . . .
H3A H 0.737713 0.259180 0.451426 0.073 Uiso 1 1 calc R . . .
C4 C 0.8008(5) 0.3567(13) 0.4839(4) 0.052(3) Uani 1 1 d . . . .
C5 C 0.8331(5) 0.4207(13) 0.4520(4) 0.049(3) Uani 1 1 d . . . .
C6 C 0.8751(5) 0.5020(14) 0.4650(4) 0.053(3) Uani 1 1 d . . . .
C7 C 0.9135(6) 0.5768(18) 0.4402(4) 0.075(5) Uani 1 1 d . . . .
H7 H 0.914884 0.582786 0.408969 0.090 Uiso 1 1 calc R . . .
C8 C 0.9475(8) 0.638(2) 0.4685(6) 0.097(6) Uani 1 1 d . . . .
H8 H 0.976636 0.695304 0.460797 0.117 Uiso 1 1 calc R . . .
C9 C 0.9317(7) 0.6004(19) 0.5114(4) 0.078(5) Uani 1 1 d . . . .
C10 C 0.8197(5) 0.4014(13) 0.4047(4) 0.045(3) Uani 1 1 d . . . .
C11 C 0.8135(5) 0.2639(14) 0.3877(4) 0.053(3) Uani 1 1 d . . . .
H11 H 0.818212 0.183941 0.406456 0.064 Uiso 1 1 calc R . . .
C12 C 0.8010(5) 0.2440(13) 0.3447(4) 0.049(3) Uani 1 1 d . . . .
H12 H 0.797789 0.149806 0.333711 0.059 Uiso 1 1 calc R . . .
C13 C 0.7925(5) 0.3580(12) 0.3163(4) 0.045(3) Uani 1 1 d . . . .
C14 C 0.8001(5) 0.4962(12) 0.3326(4) 0.043(3) Uani 1 1 d . . . .
H14 H 0.795985 0.575535 0.313516 0.052 Uiso 1 1 calc R . . .
C15 C 0.8135(5) 0.5176(13) 0.3762(4) 0.049(3) Uani 1 1 d . . . .
H15 H 0.818453 0.611554 0.386913 0.059 Uiso 1 1 calc R . . .
C16 C 0.7774(5) 0.3258(12) 0.2700(3) 0.042(3) Uani 1 1 d . . . .
C17 C 0.7412(5) 0.4096(13) 0.2003(3) 0.043(3) Uani 1 1 d . . . .
H17A H 0.742139 0.306551 0.193594 0.052 Uiso 1 1 calc R . . .
H17B H 0.765755 0.457947 0.180103 0.052 Uiso 1 1 calc R . . .
C18 C 0.6860(5) 0.4659(13) 0.1920(3) 0.045(3) Uani 1 1 d . . . .
H18A H 0.678294 0.456612 0.160071 0.054 Uiso 1 1 calc R . . .
H18B H 0.685324 0.568545 0.199219 0.054 Uiso 1 1 calc R . . .
C19 C 0.5772(5) 0.4867(14) 0.2076(4) 0.052(3) Uani 1 1 d . . . .
C20 C 0.5684(6) 0.5252(16) 0.1645(4) 0.061(3) Uani 1 1 d . . . .
H20 H 0.589951 0.487955 0.141774 0.073 Uiso 1 1 calc R . . .
C21 C 0.5284(6) 0.6176(16) 0.1540(5) 0.064(4) Uani 1 1 d . . . .
H21 H 0.522271 0.641500 0.124034 0.077 Uiso 1 1 calc R . . .
C22 C 0.4976(6) 0.6750(16) 0.1861(5) 0.066(4) Uani 1 1 d . . . .
H22 H 0.470423 0.739630 0.178902 0.079 Uiso 1 1 calc R . . .
C23 C 0.5069(6) 0.6369(16) 0.2291(5) 0.065(4) Uani 1 1 d . . . .
H23 H 0.485657 0.676209 0.251681 0.077 Uiso 1 1 calc R . . .
C24 C 0.5466(5) 0.5421(15) 0.2408(5) 0.058(3) Uani 1 1 d . . . .
H24 H 0.552365 0.516760 0.270785 0.069 Uiso 1 1 calc R . . .
C25 C 0.6286(5) 0.2030(13) 0.1974(4) 0.049(3) Uani 1 1 d . . . .
C26 C 0.6361(5) 0.1775(16) 0.1536(4) 0.056(3) Uani 1 1 d . . . .
H26 H 0.644274 0.254946 0.134677 0.067 Uiso 1 1 calc R . . .
C27 C 0.6321(5) 0.0436(15) 0.1359(4) 0.058(3) Uani 1 1 d . . . .
H27 H 0.637879 0.029278 0.105293 0.069 Uiso 1 1 calc R . . .
C28 C 0.6197(5) -0.0697(15) 0.1626(5) 0.059(3) Uani 1 1 d . . . .
H28 H 0.615769 -0.161799 0.150087 0.071 Uiso 1 1 calc R . . .
C29 C 0.6130(6) -0.0507(16) 0.2067(5) 0.066(4) Uani 1 1 d . . . .
H29 H 0.605272 -0.129986 0.225021 0.079 Uiso 1 1 calc R . . .
C30 C 0.6175(5) 0.0864(14) 0.2255(5) 0.054(3) Uani 1 1 d . . . .
H30 H 0.613074 0.100073 0.256352 0.065 Uiso 1 1 calc R . . .
B1 B 0.8601(6) 0.4442(15) 0.5487(4) 0.050(3) Uani 1 1 d . . . .
Cl4 Cl 0.49559(19) 0.4177(6) 0.64073(17) 0.1112(18) Uani 1 1 d . . A -1
Cl5 Cl 0.4405(2) 0.1605(5) 0.6695(2) 0.121(2) Uani 1 1 d G . A -1
C31 C 0.4380(3) 0.3167(11) 0.6375(5) 0.095(6) Uani 1 1 d G . A -1
H31A H 0.431572 0.290685 0.606333 0.115 Uiso 1 1 calc R . A -1
H31B H 0.408326 0.375685 0.647611 0.115 Uiso 1 1 calc R . A -1
Cl6 Cl 0.4435(3) 0.3478(9) 0.5192(3) 0.1192(18) Uani 0.75 1 d . P B -1
Cl7 Cl 0.3523(3) 0.5185(9) 0.4941(3) 0.1192(18) Uani 0.75 1 d G P B -1
C32 C 0.4163(5) 0.467(3) 0.4806(5) 0.1192(18) Uani 0.75 1 d G P B -1
H32A H 0.438611 0.552676 0.478858 0.143 Uiso 0.75 1 calc R P B -1
H32B H 0.416212 0.421357 0.451150 0.143 Uiso 0.75 1 calc R P B -1

loop_
_atom_site_aniso_label
_atom_site_aniso_U_11
_atom_site_aniso_U_22
_atom_site_aniso_U_33
_atom_site_aniso_U_23
_atom_site_aniso_U_13
_atom_site_aniso_U_12
Au 0.0641(3) 0.0434(3) 0.0323(3) 0.00290(19) 0.00558(19) 0.0016(2)
Cl1 0.099(3) 0.083(3) 0.0345(15) 0.0101(16) 0.0021(16) -0.015(2)
Cl2 0.122(4) 0.142(4) 0.049(2) -0.005(2) -0.014(2) -0.065(3)
Cl3 0.099(2) 0.0405(16) 0.0306(14) 0.0045(12) 0.0056(14) 0.0040(16)
P1 0.0598(18) 0.0396(16) 0.0349(15) 0.0024(13) 0.0036(13) 0.0025(15)
F1 0.093(5) 0.061(5) 0.033(4) 0.007(3) -0.001(3) 0.000(4)
F2 0.076(5) 0.065(5) 0.049(4) 0.000(4) -0.013(4) 0.008(4)
O1 0.090(7) 0.037(5) 0.041(4) -0.006(4) -0.001(4) 0.002(4)
N1 0.074(7) 0.049(6) 0.029(5) 0.001(4) 0.002(5) -0.003(5)
N2 0.078(8) 0.057(7) 0.036(5) -0.008(5) -0.001(5) -0.013(6)
N3 0.069(6) 0.034(5) 0.027(4) -0.008(4) 0.001(4) -0.003(5)
C1 0.096(11) 0.055(8) 0.043(7) 0.013(6) 0.005(7) 0.000(8)
C2 0.082(10) 0.076(10) 0.051(8) 0.012(7) -0.004(7) -0.024(9)
C3 0.073(9) 0.067(9) 0.043(7) 0.005(7) 0.003(6) -0.023(7)
C4 0.080(9) 0.048(7) 0.027(5) 0.001(5) 0.000(5) -0.004(7)
C5 0.066(8) 0.042(7) 0.040(6) -0.001(5) 0.004(6) 0.001(6)
C6 0.064(8) 0.056(8) 0.039(6) 0.000(6) 0.001(6) -0.009(7)
C7 0.095(11) 0.092(11) 0.038(7) 0.001(7) -0.008(7) -0.039(9)
C8 0.126(15) 0.097(14) 0.068(11) -0.001(9) -0.002(10) -0.061(12)
C9 0.095(11) 0.100(13) 0.038(7) 0.004(7) -0.011(7) -0.037(10)
C10 0.052(7) 0.051(7) 0.031(5) -0.007(5) -0.002(5) 0.004(6)
C11 0.071(8) 0.052(7) 0.037(6) -0.002(6) -0.005(6) -0.004(7)
C12 0.075(8) 0.035(6) 0.038(6) 0.001(5) -0.001(6) 0.001(6)
C13 0.056(7) 0.038(6) 0.042(6) -0.004(5) 0.002(5) 0.002(5)
C14 0.056(7) 0.038(6) 0.036(6) -0.001(5) 0.002(5) -0.003(5)
C15 0.078(9) 0.035(6) 0.034(6) -0.002(5) 0.004(6) -0.005(6)
C16 0.056(7) 0.039(6) 0.031(5) 0.003(5) 0.007(5) 0.001(5)
C17 0.054(7) 0.045(7) 0.030(5) -0.008(5) 0.007(5) -0.003(5)
C18 0.077(8) 0.041(6) 0.017(5) 0.000(4) 0.004(5) 0.006(6)
C19 0.058(7) 0.054(7) 0.044(7) 0.001(6) 0.011(6) 0.006(6)
C20 0.068(8) 0.068(9) 0.045(7) 0.002(6) -0.003(6) 0.015(8)
C21 0.076(9) 0.066(9) 0.051(8) 0.004(7) 0.003(7) -0.003(8)
C22 0.075(9) 0.056(8) 0.067(9) -0.003(7) -0.001(8) 0.012(7)
C23 0.063(8) 0.065(9) 0.066(9) -0.011(7) 0.008(7) 0.007(7)
C24 0.046(7) 0.069(9) 0.057(8) -0.013(7) 0.002(6) -0.002(7)
C25 0.055(7) 0.041(7) 0.050(7) -0.010(6) -0.005(6) -0.001(6)
C26 0.068(8) 0.056(8) 0.043(7) -0.014(6) 0.004(6) -0.005(7)
C27 0.073(9) 0.051(8) 0.049(7) -0.008(6) -0.005(6) -0.002(7)
C28 0.058(8) 0.043(7) 0.076(10) -0.011(7) -0.001(7) -0.005(6)
C29 0.062(9) 0.051(8) 0.084(11) 0.008(8) -0.008(7) -0.012(7)
C30 0.059(8) 0.044(7) 0.059(8) 0.002(6) 0.002(6) -0.002(6)
B1 0.081(10) 0.039(7) 0.029(6) 0.005(6) -0.004(6) 0.001(7)
Cl4 0.089(3) 0.159(5) 0.085(3) -0.029(3) 0.006(2) -0.020(3)
Cl5 0.125(4) 0.092(4) 0.145(5) -0.001(3) -0.045(4) 0.005(3)
C31 0.128(16) 0.089(12) 0.069(11) 0.008(10) -0.011(11) -0.026(12)
Cl6 0.133(4) 0.128(4) 0.096(3) -0.001(3) -0.022(3) 0.040(4)
Cl7 0.133(4) 0.128(4) 0.096(3) -0.001(3) -0.022(3) 0.040(4)
C32 0.133(4) 0.128(4) 0.096(3) -0.001(3) -0.022(3) 0.040(4)

loop_
_atom_type_symbol
_atom_type_description
_atom_type_scat_dispersion_real
_atom_type_scat_dispersion_imag
_atom_type_scat_source
C C 0.0033 0.0016 'International Tables Vol C Tables 4.2.6.8 and 6.1.1.4'
H H 0.0000 0.0000 'International Tables Vol C Tables 4.2.6.8 and 6.1.1.4'
Au Au -2.0133 8.8022 'International Tables Vol C Tables 4.2.6.8 and 6.1.1.4'
B B 0.0013 0.0007 'International Tables Vol C Tables 4.2.6.8 and 6.1.1.4'
Cl Cl 0.1484 0.1585 'International Tables Vol C Tables 4.2.6.8 and 6.1.1.4'
F F 0.0171 0.0103 'International Tables Vol C Tables 4.2.6.8 and 6.1.1.4'
N N 0.0061 0.0033 'International Tables Vol C Tables 4.2.6.8 and 6.1.1.4'
O O 0.0106 0.0060 'International Tables Vol C Tables 4.2.6.8 and 6.1.1.4'
P P 0.1023 0.0942 'International Tables Vol C Tables 4.2.6.8 and 6.1.1.4'

loop_
_geom_angle_atom_site_label_1
_geom_angle_atom_site_label_2
_geom_angle_atom_site_label_3
_geom_angle
P1 Au Cl3 176.75(12)
C18 P1 Au 115.4(4)
C18 P1 C19 101.8(6)
C18 P1 C25 104.6(6)
C19 P1 Au 110.3(4)
C25 P1 Au 114.3(4)
C25 P1 C19 109.4(6)
C1 N1 C4 104.6(11)
C1 N1 B1 128.7(10)
C4 N1 B1 126.5(10)
C6 N2 B1 124.7(11)
C9 N2 C6 108.2(11)
C9 N2 B1 126.7(11)
C16 N3 H3 118.8
C16 N3 C17 122.4(10)
C17 N3 H3 118.8
N1 C1 Cl1 121.1(11)
N1 C1 C2 112.5(11)
C2 C1 Cl1 126.3(12)
C1 C2 H2 127.1
C3 C2 C1 105.9(13)
C3 C2 H2 127.1
C2 C3 H3A 126.5
C2 C3 C4 107.1(12)
C4 C3 H3A 126.5
N1 C4 C3 109.9(11)
N1 C4 C5 120.3(12)
C3 C4 C5 129.8(11)
C4 C5 C10 118.3(11)
C6 C5 C4 120.1(11)
C6 C5 C10 121.6(11)
N2 C6 C7 106.4(11)
C5 C6 N2 122.0(11)
C5 C6 C7 131.6(12)
C6 C7 H7 125.6
C8 C7 C6 108.9(13)
C8 C7 H7 125.6
C7 C8 H8 126.5
C7 C8 C9 107.0(15)
C9 C8 H8 126.5
N2 C9 Cl2 121.5(11)
N2 C9 C8 109.5(13)
C8 C9 Cl2 129.0(13)
C11 C10 C5 119.6(11)
C11 C10 C15 118.7(10)
C15 C10 C5 121.7(11)
C10 C11 H11 119.8
C12 C11 C10 120.5(12)
C12 C11 H11 119.8
C11 C12 H12 119.1
C11 C12 C13 121.8(12)
C13 C12 H12 119.1
C12 C13 C14 118.2(11)
C12 C13 C16 117.9(10)
C14 C13 C16 123.9(11)
C13 C14 H14 119.7
C15 C14 C13 120.5(11)
C15 C14 H14 119.7
C10 C15 H15 119.8
C14 C15 C10 120.3(11)
C14 C15 H15 119.8
O1 C16 N3 121.2(10)
O1 C16 C13 120.3(10)
N3 C16 C13 118.4(10)
N3 C17 H17A 109.0
N3 C17 H17B 109.0
N3 C17 C18 112.8(9)
H17A C17 H17B 107.8
C18 C17 H17A 109.0
C18 C17 H17B 109.0
P1 C18 H18A 108.4
P1 C18 H18B 108.4
C17 C18 P1 115.7(8)
C17 C18 H18A 108.4
C17 C18 H18B 108.4
H18A C18 H18B 107.4
C20 C19 P1 120.7(10)
C20 C19 C24 120.1(13)
C24 C19 P1 118.8(10)
C19 C20 H20 119.8
C19 C20 C21 120.4(13)
C21 C20 H20 119.8
C20 C21 H21 119.5
C22 C21 C20 121.0(14)
C22 C21 H21 119.5
C21 C22 H22 120.9
C21 C22 C23 118.2(14)
C23 C22 H22 120.9
C22 C23 H23 118.8
C22 C23 C24 122.3(13)
C24 C23 H23 118.8
C19 C24 C23 118.0(13)
C19 C24 H24 121.0
C23 C24 H24 121.0
C26 C25 P1 123.8(11)
C26 C25 C30 118.6(12)
C30 C25 P1 117.6(10)
C25 C26 H26 119.0
C25 C26 C27 122.1(14)
C27 C26 H26 119.0
C26 C27 H27 120.0
C26 C27 C28 120.0(13)
C28 C27 H27 120.0
C27 C28 H28 119.8
C29 C28 C27 120.3(13)
C29 C28 H28 119.8
C28 C29 H29 119.8
C28 C29 C30 120.4(14)
C30 C29 H29 119.8
C25 C30 H30 120.7
C29 C30 C25 118.6(13)
C29 C30 H30 120.7
F1 B1 F2 110.1(10)
F1 B1 N1 111.1(12)
F1 B1 N2 110.2(10)
F2 B1 N1 109.4(11)
F2 B1 N2 110.0(12)
N1 B1 N2 106.0(9)
Cl4 C31 Cl5 112.9
Cl4 C31 H31A 109.0
Cl4 C31 H31B 109.0
Cl5 C31 H31A 109.0
Cl5 C31 H31B 109.0
H31A C31 H31B 107.8
Cl6 C32 H32A 109.0
Cl6 C32 H32B 109.0
Cl7 C32 Cl6 112.9
Cl7 C32 H32A 109.0
Cl7 C32 H32B 109.0
H32A C32 H32B 107.8

loop_
_geom_bond_atom_site_label_1
_geom_bond_atom_site_label_2
_geom_bond_distance
Au Cl3 2.293(3)
Au P1 2.238(3)
Cl1 C1 1.707(13)
Cl2 C9 1.689(14)
P1 C18 1.814(12)
P1 C19 1.840(13)
P1 C25 1.825(12)
F1 B1 1.375(16)
F2 B1 1.401(16)
O1 C16 1.247(14)
N1 C1 1.351(17)
N1 C4 1.395(15)
N1 B1 1.534(18)
N2 C6 1.391(15)
N2 C9 1.352(18)
N2 B1 1.567(17)
N3 H3 0.8800
N3 C16 1.338(15)
N3 C17 1.442(13)
C1 C2 1.39(2)
C2 H2 0.9500
C2 C3 1.382(18)
C3 H3A 0.9500
C3 C4 1.396(18)
C4 C5 1.408(17)
C5 C6 1.378(18)
C5 C10 1.486(16)
C6 C7 1.423(19)
C7 H7 0.9500
C7 C8 1.35(2)
C8 H8 0.9500
C8 C9 1.41(2)
C10 C11 1.400(17)
C10 C15 1.402(16)
C11 H11 0.9500
C11 C12 1.355(16)
C12 H12 0.9500
C12 C13 1.392(16)
C13 C14 1.404(16)
C13 C16 1.485(16)
C14 H14 0.9500
C14 C15 1.379(16)
C15 H15 0.9500
C17 H17A 0.9900
C17 H17B 0.9900
C17 C18 1.533(17)
C18 H18A 0.9900
C18 H18B 0.9900
C19 C20 1.374(17)
C19 C24 1.378(17)
C20 H20 0.9500
C20 C21 1.380(19)
C21 H21 0.9500
C21 C22 1.36(2)
C22 H22 0.9500
C22 C23 1.37(2)
C23 H23 0.9500
C23 C24 1.399(19)
C24 H24 0.9500
C25 C26 1.362(17)
C25 C30 1.419(18)
C26 H26 0.9500
C26 C27 1.371(19)
C27 H27 0.9500
C27 C28 1.374(19)
C28 H28 0.9500
C28 C29 1.36(2)
C29 H29 0.9500
C29 C30 1.413(19)
C30 H30 0.9500
Cl4 C31 1.7586
Cl5 C31 1.7596
C31 H31A 0.9900
C31 H31B 0.9900
Cl6 C32 1.7613
Cl7 C32 1.7596
C32 H32A 0.9900
C32 H32B 0.9900

loop_
_geom_hbond_atom_site_label_D
_geom_hbond_atom_site_label_H
_geom_hbond_atom_site_label_A
_geom_hbond_distance_DH
_geom_hbond_distance_HA
_geom_hbond_distance_DA
_geom_hbond_angle_DHA
_geom_hbond_site_symmetry_A
_geom_hbond_publ_flag
N3 H3 O1 0.88 1.96 2.742(13) 146.6 8_765 yes
